data_2311416
loop_
_publ_author_name
'Tanaka, Syuto'
'Masu, Hyuma'
'Sasanuma, Yuji'

_publ_section_title
;
 Crystal structures of 2-(benzene-carbo-thio-yloxy)ethyl
 benzene-carbo-thio-ate and 2-(benzene-carbo-thio-yloxy)ethyl benzoate.
;
_journal_issue 'Pt 10'
_journal_name_full 'Acta crystallographica. Section E, Crystallographic communications'
_journal_page_first 1430
_journal_page_last 1433
_journal_paper_doi 10.1107/S2056989017012701
_journal_volume 73
_journal_year 2017
_chemical_formula_iupac 'C16 H14 O2 S2'
_chemical_formula_moiety 'C16 H14 O2 S2'
_chemical_formula_sum 'C16 H14 O2 S2'
_chemical_formula_weight 302.39
_chemical_name_common EBTB
_chemical_name_systematic
;
2-(Benzenecarbothioyloxy)ethyl benzenecarbothioate
;
_space_group_crystal_system monoclinic
_space_group_IT_number 14
_space_group_name_Hall '-P 2ybc'
_space_group_name_H-M_alt 'P 1 21/c 1'
_atom_sites_solution_hydrogens geom
_cell_angle_alpha 90
_cell_angle_beta 113.475(10)
_cell_angle_gamma 90
_cell_formula_units_Z 2
_cell_length_a 8.829(5)
_cell_length_b 11.680(7)
_cell_length_c 7.727(5)
_cell_measurement_reflns_used 2339
_cell_measurement_temperature 173
_cell_measurement_theta_max 27.5942
_cell_measurement_theta_min 2.5309
_cell_volume 730.9(8)
_computing_cell_refinement
;
SAINT (Bruker, 2012)
;
_computing_data_collection
;
APEX2 (Bruker, 2012)
;
_computing_data_reduction SAINT
_computing_molecular_graphics
;
<i>XSHEL</i> (Bruker, 2012)
;
_computing_publication_material
;
<i>XCIF</i> (Bruker, 2012)
;
_computing_structure_refinement
;
SHELXL-2013 (Sheldrick, 2015)
;
_computing_structure_solution
;
SHELXS-97 (Sheldrick, 2008)
;
_diffrn_ambient_temperature 173
_diffrn_detector_area_resol_mean 8.3333
_diffrn_measured_fraction_theta_full 0.997
_diffrn_measured_fraction_theta_max 0.978
_diffrn_measurement_device_type 'Bruker APEXII CCD area detector'
_diffrn_measurement_method '\f and \w scans'
_diffrn_radiation_monochromator graphite
_diffrn_radiation_type MoK\a
_diffrn_radiation_wavelength 0.71073
_diffrn_reflns_av_R_equivalents 0.0136
_diffrn_reflns_limit_h_max 11
_diffrn_reflns_limit_h_min -10
_diffrn_reflns_limit_k_max 15
_diffrn_reflns_limit_k_min -13
_diffrn_reflns_limit_l_max 5
_diffrn_reflns_limit_l_min -9
_diffrn_reflns_number 4017
_diffrn_reflns_theta_full 25.000
_diffrn_reflns_theta_max 27.401
_diffrn_reflns_theta_min 2.515
_exptl_absorpt_coefficient_mu 0.362
_exptl_absorpt_correction_T_max 0.93
_exptl_absorpt_correction_T_min 0.88
_exptl_absorpt_correction_type multi-scan
_exptl_absorpt_process_details
;
(SADABS; Sheldrick, 1996)
;
_exptl_crystal_colour yellow
_exptl_crystal_density_diffrn 1.374
_exptl_crystal_density_method 'not measured'
_exptl_crystal_description prismatic
_exptl_crystal_F_000 316
_exptl_crystal_size_max 0.400
_exptl_crystal_size_mid 0.400
_exptl_crystal_size_min 0.200
_refine_diff_density_max 0.391
_refine_diff_density_min -0.196
_refine_ls_extinction_method none
_refine_ls_goodness_of_fit_ref 1.029
_refine_ls_hydrogen_treatment constr
_refine_ls_matrix_type full
_refine_ls_number_parameters 91
_refine_ls_number_reflns 1617
_refine_ls_number_restraints 0
_refine_ls_restrained_S_all 1.029
_refine_ls_R_factor_all 0.0318
_refine_ls_R_factor_gt 0.0291
_refine_ls_shift/su_max 0.001
_refine_ls_shift/su_mean 0.000
_refine_ls_structure_factor_coef Fsqd
_refine_ls_weighting_details 'w=1/[\s^2^(Fo^2^)+(0.0425P)^2^+0.2706P] where P=(Fo^2^+2Fc^2^)/3'
_refine_ls_weighting_scheme calc
_refine_ls_wR_factor_gt 0.0777
_refine_ls_wR_factor_ref 0.0802
_reflns_number_gt 1487
_reflns_number_total 1617
_reflns_threshold_expression 'I > 2\s(I)'
_cod_data_source_file is5479sup1.cif
_cod_data_source_block model_D
_cod_database_code 2311416

loop_
_space_group_symop_operation_xyz
'x, y, z'
'-x, y+1/2, -z+1/2'
'-x, -y, -z'
'x, -y-1/2, z-1/2'

loop_
_atom_site_type_symbol
_atom_site_label
_atom_site_fract_x
_atom_site_fract_y
_atom_site_fract_z
_atom_site_U_iso_or_equiv
_atom_site_adp_type
_atom_site_calc_flag
_atom_site_occupancy
C C1 0.70662(15) 0.86862(11) 0.98706(17) 0.0209(3) Uani d 1
C C2 0.52641(15) 0.87852(10) 0.86705(17) 0.0205(3) Uani d 1
C C3 0.41444(16) 0.80285(12) 0.89460(19) 0.0271(3) Uani d 1
H H3 0.4532 0.7468 0.9916 0.033 Uiso calc 1
C C4 0.24591(17) 0.80973(13) 0.7796(2) 0.0312(3) Uani d 1
H H4 0.1705 0.7586 0.7991 0.037 Uiso calc 1
C C5 0.18837(16) 0.89124(13) 0.6367(2) 0.0309(3) Uani d 1
H H5 0.0741 0.8947 0.5572 0.037 Uiso calc 1
C C6 0.29824(17) 0.96779(13) 0.6101(2) 0.0316(3) Uani d 1
H H6 0.2585 1.024 0.5136 0.038 Uiso calc 1
C C7 0.46690(16) 0.96209(11) 0.72503(19) 0.0259(3) Uani d 1
H H7 0.5413 1.0148 0.707 0.031 Uiso calc 1
C C8 0.97120(15) 0.94978(12) 1.04144(19) 0.0267(3) Uani d 1
H H8A 1.0184 0.8771 1.0194 0.032 Uiso calc 1
H H8B 1.0041 0.9599 1.1788 0.032 Uiso calc 1
O O1 0.79324(11) 0.95006(8) 0.94319(13) 0.0252(2) Uani d 1
S S1 0.79118(4) 0.77062(3) 1.15081(5) 0.02945(13) Uani d 1

loop_
_atom_site_aniso_label
_atom_site_aniso_U_11
_atom_site_aniso_U_22
_atom_site_aniso_U_33
_atom_site_aniso_U_12
_atom_site_aniso_U_13
_atom_site_aniso_U_23
C1 0.0204(6) 0.0227(6) 0.0205(6) -0.0032(5) 0.0091(5) -0.0036(5)
C2 0.0189(6) 0.0224(6) 0.0205(6) -0.0013(5) 0.0080(5) -0.0036(5)
C3 0.0232(6) 0.0300(7) 0.0265(7) -0.0040(5) 0.0081(5) 0.0023(5)
C4 0.0221(6) 0.0373(8) 0.0334(7) -0.0072(6) 0.0103(6) -0.0024(6)
C5 0.0191(6) 0.0376(8) 0.0318(7) 0.0020(5) 0.0057(5) -0.0050(6)
C6 0.0274(7) 0.0315(7) 0.0314(7) 0.0051(6) 0.0068(6) 0.0049(6)
C7 0.0244(7) 0.0244(6) 0.0283(7) -0.0010(5) 0.0099(5) 0.0014(5)
C8 0.0170(6) 0.0314(7) 0.0281(6) -0.0041(5) 0.0051(5) 0.0030(5)
O1 0.0174(4) 0.0269(5) 0.0282(5) -0.0042(3) 0.0057(4) 0.0037(4)
S1 0.02236(19) 0.0332(2) 0.0302(2) -0.00007(13) 0.00763(14) 0.00936(13)

loop_
_atom_type_symbol
_atom_type_description
_atom_type_scat_dispersion_real
_atom_type_scat_dispersion_imag
_atom_type_scat_source
C C 0.0033 0.0016 'International Tables Vol C Tables 4.2.6.8 and 6.1.1.4'
H H 0.0000 0.0000 'International Tables Vol C Tables 4.2.6.8 and 6.1.1.4'
O O 0.0106 0.0060 'International Tables Vol C Tables 4.2.6.8 and 6.1.1.4'
S S 0.1246 0.1234 'International Tables Vol C Tables 4.2.6.8 and 6.1.1.4'

loop_
_geom_angle_atom_site_label_1
_geom_angle_atom_site_label_2
_geom_angle_atom_site_label_3
_geom_angle_site_symmetry_1
_geom_angle_site_symmetry_3
_geom_angle
O1 C1 C2 . . 111.15(11)
O1 C1 S1 . . 123.72(10)
C2 C1 S1 . . 125.13(9)
C3 C2 C7 . . 119.27(12)
C3 C2 C1 . . 119.84(12)
C7 C2 C1 . . 120.89(11)
C4 C3 C2 . . 120.17(13)
C4 C3 H3 . . 119.9
C2 C3 H3 . . 119.9
C5 C4 C3 . . 120.21(13)
C5 C4 H4 . . 119.9
C3 C4 H4 . . 119.9
C4 C5 C6 . . 120.02(13)
C4 C5 H5 . . 120.0
C6 C5 H5 . . 120.0
C5 C6 C7 . . 120.22(13)
C5 C6 H6 . . 119.9
C7 C6 H6 . . 119.9
C6 C7 C2 . . 120.09(12)
C6 C7 H7 . . 120.0
C2 C7 H7 . . 120.0
O1 C8 C8 . 3_777 104.66(13)
O1 C8 H8A . . 110.8
C8 C8 H8A 3_777 . 110.8
O1 C8 H8B . . 110.8
C8 C8 H8B 3_777 . 110.8
H8A C8 H8B . . 108.9
C1 O1 C8 . . 118.26(10)

loop_
_geom_bond_atom_site_label_1
_geom_bond_atom_site_label_2
_geom_bond_site_symmetry_2
_geom_bond_distance
C1 O1 . 1.3458(16)
C1 C2 . 1.4931(18)
C1 S1 . 1.6481(14)
C2 C3 . 1.4042(19)
C2 C7 . 1.4049(19)
C3 C4 . 1.399(2)
C3 H3 . 0.95
C4 C5 . 1.392(2)
C4 H4 . 0.95
C5 C6 . 1.393(2)
C5 H5 . 0.95
C6 C7 . 1.399(2)
C6 H6 . 0.95
C7 H7 . 0.95
C8 O1 . 1.4474(17)
C8 C8 3_777 1.518(3)
C8 H8A . 0.99
C8 H8B . 0.99
